data_7235295
loop_
_publ_author_name
'Bakthadoss, Manickam'
'Kannan, Damodharan'

_publ_section_title
;
 A novel synthesis of tetra and pentacyclic quinolinopyran tethered
 pyrazole/coumarin scaffolds via a solid state melt reaction
;
_journal_issue 23
_journal_name_full 'RSC Advances'
_journal_page_first 11723
_journal_paper_doi 10.1039/c3ra46894a
_journal_volume 4
_journal_year 2014
_chemical_formula_sum 'C34 H26 N2 O6 S'
_chemical_formula_weight 590.63
_space_group_IT_number 14
_space_group_name_Hall '-P 2ybc'
_space_group_name_H-M_alt 'P 1 21/c 1'
_symmetry_cell_setting monoclinic
_symmetry_space_group_name_H-M 'P 1 21/c 1'
_atom_sites_solution_hydrogens geom
_atom_sites_solution_primary direct
_atom_sites_solution_secondary difmap
_audit_creation_method SHELXL-97
_cell_angle_alpha 90.00
_cell_angle_beta 103.558(2)
_cell_angle_gamma 90.00
_cell_formula_units_Z 4
_cell_length_a 8.5775(4)
_cell_length_b 24.9943(13)
_cell_length_c 13.7319(7)
_cell_measurement_reflns_used 5734
_cell_measurement_temperature 293(2)
_cell_measurement_theta_max 24.17
_cell_measurement_theta_min 2.23
_cell_volume 2861.9(2)
_computing_cell_refinement 'APEX2/SAINT (Bruker, 2004)'
_computing_data_collection 'APEX2 (Bruker, 2004)'
_computing_data_reduction 'SAINT/XPREP (Bruker, 2004)'
_computing_molecular_graphics 'ORTEP3 (Farrugia, 1997) and Mercury (Macrae et al., 2008)'
_computing_publication_material 'PLATON (Spek, 2003)'
_computing_structure_refinement 'SHELXL-97 (Sheldrick, 2008)'
_computing_structure_solution 'SIR92 (Altomare et al., 1993)'
_diffrn_ambient_temperature 293(2)
_diffrn_measured_fraction_theta_full 1.000
_diffrn_measured_fraction_theta_max 1.000
_diffrn_measurement_device_type 'bruker axs kappa apex2 CCD Diffractometer'
_diffrn_measurement_method '\w and \f scan'
_diffrn_radiation_monochromator graphite
_diffrn_radiation_source 'fine-focus sealed tube'
_diffrn_radiation_type MoK\a
_diffrn_radiation_wavelength 0.71073
_diffrn_reflns_av_R_equivalents 0.0338
_diffrn_reflns_av_sigmaI/netI 0.0264
_diffrn_reflns_limit_h_max 10
_diffrn_reflns_limit_h_min -10
_diffrn_reflns_limit_k_max 29
_diffrn_reflns_limit_k_min -29
_diffrn_reflns_limit_l_max 16
_diffrn_reflns_limit_l_min -16
_diffrn_reflns_number 25474
_diffrn_reflns_theta_full 25.00
_diffrn_reflns_theta_max 25.00
_diffrn_reflns_theta_min 1.63
_diffrn_standards_decay_% 0
_exptl_absorpt_coefficient_mu 0.164
_exptl_absorpt_correction_T_max 0.9679
_exptl_absorpt_correction_T_min 0.9024
_exptl_absorpt_correction_type multi-scan
_exptl_absorpt_process_details 'SADABS (Bruker 1999)'
_exptl_crystal_colour colourless
_exptl_crystal_density_diffrn 1.371
_exptl_crystal_density_method 'not measured'
_exptl_crystal_description block
_exptl_crystal_F_000 1232
_exptl_crystal_size_max 0.30
_exptl_crystal_size_mid 0.20
_exptl_crystal_size_min 0.20
_refine_diff_density_max 0.235
_refine_diff_density_min -0.339
_refine_diff_density_rms 0.038
_refine_ls_extinction_coef 0.0018(5)
_refine_ls_extinction_expression Fc^*^=kFc[1+0.001xFc^2^\l^3^/sin(2\q)]^-1/4^
_refine_ls_extinction_method SHELXL
_refine_ls_goodness_of_fit_ref 1.035
_refine_ls_hydrogen_treatment constr
_refine_ls_matrix_type full
_refine_ls_number_parameters 391
_refine_ls_number_reflns 5039
_refine_ls_number_restraints 0
_refine_ls_restrained_S_all 1.035
_refine_ls_R_factor_all 0.0677
_refine_ls_R_factor_gt 0.0410
_refine_ls_shift/su_max 0.002
_refine_ls_shift/su_mean 0.000
_refine_ls_structure_factor_coef Fsqd
_refine_ls_weighting_details 'calc w=1/[\s^2^(Fo^2^)+(0.0448P)^2^+1.1643P] where P=(Fo^2^+2Fc^2^)/3'
_refine_ls_weighting_scheme calc
_refine_ls_wR_factor_gt 0.0952
_refine_ls_wR_factor_ref 0.1208
_reflns_number_gt 3500
_reflns_number_total 5039
_reflns_threshold_expression >2sigma(I)
_cod_data_source_file c3ra46894a3.cif
_cod_data_source_block shelxl
_cod_original_sg_symbol_H-M P21/c
_cod_database_code 7235295

loop_
_symmetry_equiv_pos_as_xyz
'x, y, z'
'-x, y+1/2, -z+1/2'
'-x, -y, -z'
'x, -y-1/2, z-1/2'

loop_
_atom_site_label
_atom_site_type_symbol
_atom_site_fract_x
_atom_site_fract_y
_atom_site_fract_z
_atom_site_U_iso_or_equiv
_atom_site_adp_type
_atom_site_occupancy
_atom_site_symmetry_multiplicity
_atom_site_calc_flag
_atom_site_refinement_flags
C1 C 1.0450(5) 0.16531(16) 0.4418(3) 0.1310(14) Uani 1 1 d .
H1A H 1.1209 0.1533 0.4051 0.196 Uiso 1 1 calc R
H1B H 1.0711 0.2011 0.4651 0.196 Uiso 1 1 calc R
H1C H 0.9391 0.1647 0.3989 0.196 Uiso 1 1 calc R
C2 C 1.0511(3) 0.12913(12) 0.5295(2) 0.0782(8) Uani 1 1 d .
C3 C 0.9784(3) 0.07988(11) 0.5169(2) 0.0747(7) Uani 1 1 d .
H3 H 0.9260 0.0690 0.4528 0.090 Uiso 1 1 calc R
C4 C 0.9810(3) 0.04651(11) 0.5958(2) 0.0732(7) Uani 1 1 d .
H4 H 0.9305 0.0134 0.5855 0.088 Uiso 1 1 calc R
C5 C 1.0598(3) 0.06246(11) 0.6915(2) 0.0690(7) Uani 1 1 d .
C6 C 1.1336(3) 0.11210(13) 0.7052(2) 0.0794(8) Uani 1 1 d .
H6 H 1.1873 0.1232 0.7690 0.095 Uiso 1 1 calc R
C7 C 1.1270(3) 0.14457(13) 0.6245(3) 0.0838(9) Uani 1 1 d .
H7 H 1.1753 0.1781 0.6343 0.101 Uiso 1 1 calc R
C8 C 0.7270(3) 0.02033(9) 0.74194(18) 0.0612(6) Uani 1 1 d .
C9 C 0.6824(5) -0.03248(10) 0.7208(2) 0.0834(9) Uani 1 1 d .
H9 H 0.7485 -0.0601 0.7516 0.100 Uiso 1 1 calc R
C10 C 0.5409(5) -0.04367(12) 0.6546(3) 0.0925(10) Uani 1 1 d .
H10 H 0.5125 -0.0790 0.6383 0.111 Uiso 1 1 calc R
C11 C 0.4406(4) -0.00317(12) 0.6119(2) 0.0821(9) Uani 1 1 d .
H11 H 0.3426 -0.0113 0.5688 0.099 Uiso 1 1 calc R
C12 C 0.4839(3) 0.04987(10) 0.63236(18) 0.0620(6) Uani 1 1 d .
H12 H 0.4149 0.0772 0.6032 0.074 Uiso 1 1 calc R
C13 C 0.6294(3) 0.06200(8) 0.69600(16) 0.0509(5) Uani 1 1 d .
C14 C 0.6981(2) 0.11800(8) 0.71315(15) 0.0445(5) Uani 1 1 d .
H14 H 0.7884 0.1193 0.6807 0.053 Uiso 1 1 calc R
C15 C 0.7695(2) 0.12881(8) 0.82615(15) 0.0464(5) Uani 1 1 d .
C16 C 0.8463(3) 0.07746(9) 0.88181(17) 0.0609(6) Uani 1 1 d .
H16A H 0.9493 0.0868 0.9250 0.073 Uiso 1 1 calc R
H16B H 0.7781 0.0646 0.9241 0.073 Uiso 1 1 calc R
C17 C 0.8916(3) 0.17106(9) 0.83299(16) 0.0511(5) Uani 1 1 d .
C18 C 0.6349(3) 0.14786(8) 0.87510(15) 0.0468(5) Uani 1 1 d .
H18 H 0.5536 0.1196 0.8671 0.056 Uiso 1 1 calc R
C19 C 0.6890(3) 0.16109(9) 0.98473(16) 0.0531(6) Uani 1 1 d .
C20 C 0.7714(3) 0.20786(11) 1.01564(19) 0.0669(7) Uani 1 1 d .
H20 H 0.7939 0.2311 0.9679 0.080 Uiso 1 1 calc R
C21 C 0.8207(3) 0.22086(14) 1.1150(2) 0.0873(9) Uani 1 1 d .
H21 H 0.8770 0.2524 1.1346 0.105 Uiso 1 1 calc R
C22 C 0.7861(4) 0.18710(17) 1.1844(2) 0.1009(12) Uani 1 1 d .
H22 H 0.8192 0.1959 1.2519 0.121 Uiso 1 1 calc R
C23 C 0.7031(4) 0.14016(14) 1.1572(2) 0.0952(11) Uani 1 1 d .
H23 H 0.6811 0.1175 1.2059 0.114 Uiso 1 1 calc R
C24 C 0.6526(3) 0.12701(11) 1.05632(18) 0.0659(7) Uani 1 1 d .
C25 C 0.4965(5) 0.05241(13) 1.0873(3) 0.1072(12) Uani 1 1 d .
H25A H 0.5789 0.0346 1.1358 0.161 Uiso 1 1 calc R
H25B H 0.4240 0.0264 1.0502 0.161 Uiso 1 1 calc R
H25C H 0.4387 0.0762 1.1210 0.161 Uiso 1 1 calc R
C26 C 0.5891(2) 0.16319(8) 0.66957(15) 0.0434(5) Uani 1 1 d .
C27 C 0.5316(2) 0.19839(8) 0.72692(15) 0.0430(5) Uani 1 1 d .
C28 C 0.4345(2) 0.24345(8) 0.68447(16) 0.0460(5) Uani 1 1 d .
C29 C 0.4030(2) 0.24925(9) 0.58148(17) 0.0515(5) Uani 1 1 d .
C30 C 0.5616(3) 0.17230(9) 0.56304(16) 0.0515(5) Uani 1 1 d .
C31 C 0.3055(3) 0.28961(10) 0.5328(2) 0.0675(7) Uani 1 1 d .
H31 H 0.2863 0.2934 0.4636 0.081 Uiso 1 1 calc R
C32 C 0.2377(3) 0.32394(10) 0.5889(2) 0.0762(8) Uani 1 1 d .
H32 H 0.1705 0.3511 0.5572 0.091 Uiso 1 1 calc R
C33 C 0.2674(3) 0.31893(10) 0.6918(2) 0.0712(7) Uani 1 1 d .
H33 H 0.2202 0.3426 0.7286 0.085 Uiso 1 1 calc R
C34 C 0.3661(3) 0.27931(9) 0.73972(19) 0.0574(6) Uani 1 1 d .
H34 H 0.3874 0.2764 0.8091 0.069 Uiso 1 1 calc R
N1 N 0.8698(3) 0.03415(8) 0.81495(15) 0.0655(6) Uani 1 1 d .
N2 N 0.9867(2) 0.20309(9) 0.83530(15) 0.0691(6) Uani 1 1 d .
O1 O 1.0452(3) -0.03209(9) 0.76159(19) 0.1225(9) Uani 1 1 d .
O2 O 1.1606(3) 0.04034(11) 0.88015(17) 0.1223(9) Uani 1 1 d .
O3 O 0.5677(3) 0.08227(8) 1.02022(14) 0.0860(6) Uani 1 1 d .
O4 O 0.55957(17) 0.19563(6) 0.82748(10) 0.0506(4) Uani 1 1 d .
O5 O 0.46350(18) 0.21417(6) 0.52269(11) 0.0572(4) Uani 1 1 d .
O6 O 0.6165(2) 0.14593(7) 0.50601(12) 0.0704(5) Uani 1 1 d .
S1 S 1.04720(10) 0.02222(3) 0.79339(6) 0.0901(3) Uani 1 1 d .

loop_
_atom_site_aniso_label
_atom_site_aniso_U_11
_atom_site_aniso_U_22
_atom_site_aniso_U_33
_atom_site_aniso_U_23
_atom_site_aniso_U_13
_atom_site_aniso_U_12
C1 0.148(4) 0.118(3) 0.120(3) 0.029(3) 0.017(3) -0.025(3)
C2 0.0622(16) 0.079(2) 0.092(2) -0.0014(17) 0.0163(15) -0.0028(14)
C3 0.0764(18) 0.0749(19) 0.0710(18) -0.0092(15) 0.0135(14) 0.0009(15)
C4 0.0818(18) 0.0592(16) 0.081(2) -0.0138(15) 0.0231(15) 0.0063(14)
C5 0.0573(14) 0.0797(19) 0.0724(17) -0.0074(14) 0.0201(13) 0.0232(14)
C6 0.0441(14) 0.107(2) 0.087(2) -0.0297(19) 0.0136(13) -0.0022(15)
C7 0.0614(17) 0.089(2) 0.103(2) -0.0135(19) 0.0247(17) -0.0183(15)
C8 0.0874(18) 0.0473(14) 0.0567(14) -0.0017(11) 0.0328(13) 0.0087(12)
C9 0.141(3) 0.0453(15) 0.0750(19) 0.0000(14) 0.047(2) 0.0058(17)
C10 0.157(3) 0.0539(18) 0.080(2) -0.0165(16) 0.054(2) -0.030(2)
C11 0.107(2) 0.077(2) 0.0692(18) -0.0191(16) 0.0333(17) -0.0364(18)
C12 0.0712(16) 0.0604(15) 0.0584(15) -0.0111(12) 0.0234(13) -0.0126(12)
C13 0.0652(14) 0.0453(12) 0.0467(12) -0.0057(10) 0.0222(11) -0.0021(11)
C14 0.0470(11) 0.0447(12) 0.0426(12) -0.0034(9) 0.0119(9) 0.0020(9)
C15 0.0501(12) 0.0459(12) 0.0422(12) -0.0008(9) 0.0087(9) 0.0059(10)
C16 0.0732(15) 0.0577(14) 0.0502(13) 0.0045(11) 0.0112(12) 0.0189(12)
C17 0.0483(13) 0.0603(14) 0.0413(12) -0.0027(10) 0.0034(10) 0.0079(11)
C18 0.0534(12) 0.0455(12) 0.0412(11) 0.0010(9) 0.0107(10) 0.0059(10)
C19 0.0571(13) 0.0597(14) 0.0409(12) -0.0030(11) 0.0083(10) 0.0153(11)
C20 0.0630(15) 0.0762(18) 0.0602(16) -0.0207(13) 0.0120(12) 0.0066(13)
C21 0.0776(19) 0.107(2) 0.0679(19) -0.0336(19) -0.0013(15) 0.0203(17)
C22 0.115(3) 0.123(3) 0.0495(18) -0.025(2) -0.0114(17) 0.055(2)
C23 0.140(3) 0.100(2) 0.0449(16) 0.0125(16) 0.0202(17) 0.057(2)
C24 0.0867(18) 0.0660(17) 0.0462(14) 0.0052(12) 0.0178(13) 0.0268(14)
C25 0.152(3) 0.088(2) 0.105(3) 0.0365(19) 0.077(2) 0.026(2)
C26 0.0439(11) 0.0428(11) 0.0415(11) -0.0022(9) 0.0062(9) -0.0020(9)
C27 0.0408(10) 0.0456(12) 0.0402(11) -0.0007(9) 0.0049(9) -0.0042(9)
C28 0.0424(11) 0.0422(12) 0.0502(13) 0.0002(10) 0.0045(9) -0.0021(9)
C29 0.0461(12) 0.0477(13) 0.0556(14) 0.0019(11) 0.0020(10) -0.0046(10)
C30 0.0549(13) 0.0520(13) 0.0446(13) -0.0024(11) 0.0055(10) -0.0036(11)
C31 0.0651(15) 0.0634(16) 0.0632(16) 0.0109(13) -0.0069(13) 0.0019(13)
C32 0.0695(17) 0.0575(16) 0.091(2) 0.0143(15) -0.0021(15) 0.0136(13)
C33 0.0705(16) 0.0528(15) 0.087(2) 0.0013(14) 0.0114(15) 0.0133(12)
C34 0.0589(14) 0.0486(13) 0.0628(15) 0.0000(11) 0.0106(11) 0.0038(11)
N1 0.0831(14) 0.0557(12) 0.0596(12) 0.0031(10) 0.0203(11) 0.0242(11)
N2 0.0589(12) 0.0822(15) 0.0626(13) -0.0067(11) 0.0070(10) -0.0102(12)
O1 0.165(2) 0.0829(15) 0.135(2) 0.0222(14) 0.0671(18) 0.0746(15)
O2 0.0911(15) 0.183(3) 0.0809(15) 0.0127(15) -0.0032(12) 0.0630(16)
O3 0.1329(17) 0.0704(12) 0.0672(12) 0.0125(10) 0.0486(12) 0.0013(12)
O4 0.0584(9) 0.0513(9) 0.0414(8) 0.0000(7) 0.0103(7) 0.0124(7)
O5 0.0625(9) 0.0607(10) 0.0430(8) 0.0040(7) 0.0014(7) 0.0029(8)
O6 0.0914(13) 0.0745(12) 0.0461(9) -0.0061(8) 0.0177(9) 0.0104(10)
S1 0.0912(6) 0.0968(6) 0.0836(5) 0.0125(4) 0.0231(4) 0.0514(5)

loop_
_atom_type_symbol
_atom_type_description
_atom_type_scat_dispersion_real
_atom_type_scat_dispersion_imag
_atom_type_scat_source
C C 0.0033 0.0016 'International Tables Vol C Tables 4.2.6.8 and 6.1.1.4'
H H 0.0000 0.0000 'International Tables Vol C Tables 4.2.6.8 and 6.1.1.4'
N N 0.0061 0.0033 'International Tables Vol C Tables 4.2.6.8 and 6.1.1.4'
O O 0.0106 0.0060 'International Tables Vol C Tables 4.2.6.8 and 6.1.1.4'
S S 0.1246 0.1234 'International Tables Vol C Tables 4.2.6.8 and 6.1.1.4'

loop_
_geom_angle_atom_site_label_1
_geom_angle_atom_site_label_2
_geom_angle_atom_site_label_3
_geom_angle
C2 C1 H1A 109.5
C2 C1 H1B 109.5
H1A C1 H1B 109.5
C2 C1 H1C 109.5
H1A C1 H1C 109.5
H1B C1 H1C 109.5
C7 C2 C3 118.3(3)
C7 C2 C1 121.0(3)
C3 C2 C1 120.7(3)
C4 C3 C2 121.7(3)
C4 C3 H3 119.1
C2 C3 H3 119.1
C3 C4 C5 119.4(3)
C3 C4 H4 120.3
C5 C4 H4 120.3
C6 C5 C4 119.4(3)
C6 C5 S1 121.2(2)
C4 C5 S1 119.0(2)
C7 C6 C5 119.4(3)
C7 C6 H6 120.3
C5 C6 H6 120.3
C6 C7 C2 121.7(3)
C6 C7 H7 119.1
C2 C7 H7 119.1
C9 C8 C13 120.7(3)
C9 C8 N1 121.7(2)
C13 C8 N1 117.5(2)
C10 C9 C8 119.6(3)
C10 C9 H9 120.2
C8 C9 H9 120.2
C9 C10 C11 120.4(3)
C9 C10 H10 119.8
C11 C10 H10 119.8
C10 C11 C12 120.5(3)
C10 C11 H11 119.7
C12 C11 H11 119.7
C13 C12 C11 119.9(3)
C13 C12 H12 120.1
C11 C12 H12 120.1
C12 C13 C8 118.8(2)
C12 C13 C14 124.2(2)
C8 C13 C14 116.8(2)
C26 C14 C13 116.77(17)
C26 C14 C15 109.32(16)
C13 C14 C15 111.34(17)
C26 C14 H14 106.2
C13 C14 H14 106.2
C15 C14 H14 106.2
C17 C15 C18 110.14(17)
C17 C15 C14 107.21(17)
C18 C15 C14 109.23(16)
C17 C15 C16 110.28(18)
C18 C15 C16 108.31(17)
C14 C15 C16 111.67(17)
N1 C16 C15 113.95(18)
N1 C16 H16A 108.8
C15 C16 H16A 108.8
N1 C16 H16B 108.8
C15 C16 H16B 108.8
H16A C16 H16B 107.7
N2 C17 C15 177.7(2)
O4 C18 C19 105.82(16)
O4 C18 C15 111.13(16)
C19 C18 C15 114.65(17)
O4 C18 H18 108.3
C19 C18 H18 108.3
C15 C18 H18 108.3
C20 C19 C24 119.0(2)
C20 C19 C18 120.6(2)
C24 C19 C18 120.3(2)
C21 C20 C19 121.6(3)
C21 C20 H20 119.2
C19 C20 H20 119.2
C22 C21 C20 119.0(3)
C22 C21 H21 120.5
C20 C21 H21 120.5
C21 C22 C23 121.6(3)
C21 C22 H22 119.2
C23 C22 H22 119.2
C22 C23 C24 119.5(3)
C22 C23 H23 120.3
C24 C23 H23 120.3
O3 C24 C23 124.9(3)
O3 C24 C19 115.8(2)
C23 C24 C19 119.4(3)
O3 C25 H25A 109.5
O3 C25 H25B 109.5
H25A C25 H25B 109.5
O3 C25 H25C 109.5
H25A C25 H25C 109.5
H25B C25 H25C 109.5
C27 C26 C30 119.55(19)
C27 C26 C14 122.54(18)
C30 C26 C14 117.50(18)
O4 C27 C26 124.29(18)
O4 C27 C28 113.72(17)
C26 C27 C28 121.98(19)
C29 C28 C34 118.9(2)
C29 C28 C27 116.86(19)
C34 C28 C27 124.2(2)
O5 C29 C31 116.8(2)
O5 C29 C28 121.56(19)
C31 C29 C28 121.6(2)
O6 C30 O5 116.8(2)
O6 C30 C26 125.3(2)
O5 C30 C26 117.86(19)
C32 C31 C29 118.3(2)
C32 C31 H31 120.9
C29 C31 H31 120.9
C31 C32 C33 121.2(2)
C31 C32 H32 119.4
C33 C32 H32 119.4
C34 C33 C32 120.2(3)
C34 C33 H33 119.9
C32 C33 H33 119.9
C33 C34 C28 119.8(2)
C33 C34 H34 120.1
C28 C34 H34 120.1
C8 N1 C16 113.37(19)
C8 N1 S1 120.42(16)
C16 N1 S1 121.10(18)
C24 O3 C25 117.8(2)
C27 O4 C18 117.48(15)
C29 O5 C30 121.93(17)
O2 S1 O1 121.08(16)
O2 S1 N1 105.74(13)
O1 S1 N1 106.42(14)
O2 S1 C5 109.19(16)
O1 S1 C5 107.56(14)
N1 S1 C5 105.86(11)

loop_
_geom_bond_atom_site_label_1
_geom_bond_atom_site_label_2
_geom_bond_distance
C1 C2 1.498(4)
C1 H1A 0.9600
C1 H1B 0.9600
C1 H1C 0.9600
C2 C7 1.370(4)
C2 C3 1.372(4)
C3 C4 1.363(4)
C3 H3 0.9300
C4 C5 1.389(4)
C4 H4 0.9300
C5 C6 1.386(4)
C5 S1 1.747(3)
C6 C7 1.364(4)
C6 H6 0.9300
C7 H7 0.9300
C8 C9 1.386(4)
C8 C13 1.391(3)
C8 N1 1.432(3)
C9 C10 1.364(4)
C9 H9 0.9300
C10 C11 1.369(4)
C10 H10 0.9300
C11 C12 1.388(4)
C11 H11 0.9300
C12 C13 1.379(3)
C12 H12 0.9300
C13 C14 1.516(3)
C14 C26 1.499(3)
C14 C15 1.553(3)
C14 H14 0.9800
C15 C17 1.474(3)
C15 C18 1.542(3)
C15 C16 1.558(3)
C16 N1 1.464(3)
C16 H16A 0.9700
C16 H16B 0.9700
C17 N2 1.138(3)
C18 O4 1.439(2)
C18 C19 1.505(3)
C18 H18 0.9800
C19 C20 1.380(3)
C19 C24 1.391(3)
C20 C21 1.369(4)
C20 H20 0.9300
C21 C22 1.356(5)
C21 H21 0.9300
C22 C23 1.378(5)
C22 H22 0.9300
C23 C24 1.390(4)
C23 H23 0.9300
C24 O3 1.363(3)
C25 O3 1.429(3)
C25 H25A 0.9600
C25 H25B 0.9600
C25 H25C 0.9600
C26 C27 1.349(3)
C26 C30 1.444(3)
C27 O4 1.347(2)
C27 C28 1.440(3)
C28 C29 1.384(3)
C28 C34 1.390(3)
C29 O5 1.374(3)
C29 C31 1.379(3)
C30 O6 1.201(3)
C30 O5 1.375(3)
C31 C32 1.371(4)
C31 H31 0.9300
C32 C33 1.382(4)
C32 H32 0.9300
C33 C34 1.367(3)
C33 H33 0.9300
C34 H34 0.9300
N1 S1 1.644(2)
O1 S1 1.425(2)
O2 S1 1.424(2)

loop_
_geom_torsion_atom_site_label_1
_geom_torsion_atom_site_label_2
_geom_torsion_atom_site_label_3
_geom_torsion_atom_site_label_4
_geom_torsion
C7 C2 C3 C4 -0.3(4)
C1 C2 C3 C4 -179.3(3)
C2 C3 C4 C5 -0.3(4)
C3 C4 C5 C6 0.3(4)
C3 C4 C5 S1 174.3(2)
C4 C5 C6 C7 0.3(4)
S1 C5 C6 C7 -173.5(2)
C5 C6 C7 C2 -1.0(4)
C3 C2 C7 C6 1.0(4)
C1 C2 C7 C6 180.0(3)
C13 C8 C9 C10 -0.3(4)
N1 C8 C9 C10 176.5(2)
C8 C9 C10 C11 -2.4(4)
C9 C10 C11 C12 2.4(4)
C10 C11 C12 C13 0.2(4)
C11 C12 C13 C8 -2.8(3)
C11 C12 C13 C14 171.8(2)
C9 C8 C13 C12 2.9(3)
N1 C8 C13 C12 -174.0(2)
C9 C8 C13 C14 -172.1(2)
N1 C8 C13 C14 11.0(3)
C12 C13 C14 C26 9.4(3)
C8 C13 C14 C26 -175.91(19)
C12 C13 C14 C15 135.9(2)
C8 C13 C14 C15 -49.4(2)
C26 C14 C15 C17 -74.2(2)
C13 C14 C15 C17 155.28(17)
C26 C14 C15 C18 45.1(2)
C13 C14 C15 C18 -85.4(2)
C26 C14 C15 C16 164.87(18)
C13 C14 C15 C16 34.4(2)
C17 C15 C16 N1 -105.5(2)
C18 C15 C16 N1 133.9(2)
C14 C15 C16 N1 13.6(3)
C18 C15 C17 N2 -148(6)
C14 C15 C17 N2 -29(6)
C16 C15 C17 N2 93(6)
C17 C15 C18 O4 58.9(2)
C14 C15 C18 O4 -58.6(2)
C16 C15 C18 O4 179.53(17)
C17 C15 C18 C19 -61.1(2)
C14 C15 C18 C19 -178.57(18)
C16 C15 C18 C19 59.6(2)
O4 C18 C19 C20 -47.5(3)
C15 C18 C19 C20 75.3(3)
O4 C18 C19 C24 130.6(2)
C15 C18 C19 C24 -106.6(2)
C24 C19 C20 C21 1.3(4)
C18 C19 C20 C21 179.5(2)
C19 C20 C21 C22 -0.7(4)
C20 C21 C22 C23 0.1(5)
C21 C22 C23 C24 -0.3(5)
C22 C23 C24 O3 -178.9(3)
C22 C23 C24 C19 1.0(4)
C20 C19 C24 O3 178.4(2)
C18 C19 C24 O3 0.3(3)
C20 C19 C24 C23 -1.5(4)
C18 C19 C24 C23 -179.7(2)
C13 C14 C26 C27 110.9(2)
C15 C14 C26 C27 -16.6(3)
C13 C14 C26 C30 -76.5(2)
C15 C14 C26 C30 156.01(18)
C30 C26 C27 O4 -175.35(18)
C14 C26 C27 O4 -2.9(3)
C30 C26 C27 C28 3.9(3)
C14 C26 C27 C28 176.31(18)
O4 C27 C28 C29 179.06(17)
C26 C27 C28 C29 -0.2(3)
O4 C27 C28 C34 -4.0(3)
C26 C27 C28 C34 176.8(2)
C34 C28 C29 O5 -178.16(19)
C27 C28 C29 O5 -1.0(3)
C34 C28 C29 C31 -0.1(3)
C27 C28 C29 C31 177.10(19)
C27 C26 C30 O6 174.4(2)
C14 C26 C30 O6 1.6(3)
C27 C26 C30 O5 -6.3(3)
C14 C26 C30 O5 -179.08(17)
O5 C29 C31 C32 177.3(2)
C28 C29 C31 C32 -0.9(3)
C29 C31 C32 C33 0.9(4)
C31 C32 C33 C34 0.1(4)
C32 C33 C34 C28 -1.1(4)
C29 C28 C34 C33 1.0(3)
C27 C28 C34 C33 -175.9(2)
C9 C8 N1 C16 -135.3(2)
C13 C8 N1 C16 41.6(3)
C9 C8 N1 S1 69.7(3)
C13 C8 N1 S1 -113.4(2)
C15 C16 N1 C8 -53.5(3)
C15 C16 N1 S1 101.3(2)
C23 C24 O3 C25 13.7(4)
C19 C24 O3 C25 -166.2(2)
C26 C27 O4 C18 -9.8(3)
C28 C27 O4 C18 170.96(16)
C19 C18 O4 C27 165.90(17)
C15 C18 O4 C27 40.9(2)
C31 C29 O5 C30 -179.81(19)
C28 C29 O5 C30 -1.6(3)
O6 C30 O5 C29 -175.4(2)
C26 C30 O5 C29 5.2(3)
C8 N1 S1 O2 -179.7(2)
C16 N1 S1 O2 27.3(2)
C8 N1 S1 O1 -49.7(2)
C16 N1 S1 O1 157.22(19)
C8 N1 S1 C5 64.5(2)
C16 N1 S1 C5 -88.5(2)
C6 C5 S1 O2 -17.5(2)
C4 C5 S1 O2 168.6(2)
C6 C5 S1 O1 -150.6(2)
C4 C5 S1 O1 35.5(2)
C6 C5 S1 N1 95.9(2)
C4 C5 S1 N1 -78.0(2)
